data_8105366
loop_
_publ_author_name
'Ding, Siyi'
'Ma, Qiang'
'Zhu, Min'
'Miao, Zongcheng'

_publ_section_title
;
 The crystal structure of 8a-methoxy
 8a-methoxy-1,5,8a,9a-tetrahydro-4H-8,9-dioxa-3a1\l4-aza-8a\l4, C18H14BNO3
;
_journal_issue 5
_journal_name_full 'Zeitschrift f\"ur Kristallographie - New Crystal Structures'
_journal_page_first 1021
_journal_page_last 1022
_journal_paper_doi 10.1515/ncrs-2020-0133
_journal_volume 235
_journal_year 2020
_chemical_formula_sum 'C18 H14 B N O3'
_chemical_formula_weight 303.11
_space_group_IT_number 14
_space_group_name_Hall '-P 2ybc'
_space_group_name_H-M_alt 'P 1 21/c 1'
_symmetry_cell_setting monoclinic
_symmetry_space_group_name_H-M 'P 1 21/c 1'
_atom_sites_solution_hydrogens geom
_atom_sites_solution_primary direct
_atom_sites_solution_secondary difmap
_cell_angle_alpha 90.00
_cell_angle_beta 99.150(2)
_cell_angle_gamma 90.00
_cell_formula_units_Z 4
_cell_length_a 9.2580(17)
_cell_length_b 11.950(2)
_cell_length_c 13.076(2)
_cell_measurement_reflns_used 2468
_cell_measurement_temperature 100(2)
_cell_measurement_theta_max 27.69
_cell_measurement_theta_min 2.23
_cell_volume 1428.2(4)
_computing_cell_refinement 'Bruker SAINT [1]'
_computing_data_collection 'Bruker Apex II DUO[1]'
_computing_data_reduction 'Bruker SAINT [1]'
_computing_molecular_graphics 'Diamond 4.0 [4]'
_computing_publication_material 'Bruker SHELXTL [3]'
_computing_structure_refinement 'SHELXL-97 (Sheldrick, 1997) [3]'
_computing_structure_solution 'SHELXS-97 (Sheldrick, 1990) [2]'
_diffrn_ambient_temperature 100(2)
_diffrn_detector_area_resol_mean 10.0
_diffrn_measured_fraction_theta_full 0.991
_diffrn_measured_fraction_theta_max 0.991
_diffrn_measurement_device_type 'Bruker APEX-II CCD'
_diffrn_measurement_method '\f and \w scans'
_diffrn_radiation_monochromator graphite
_diffrn_radiation_source 'fine-focus sealed tube'
_diffrn_radiation_type MoK\a
_diffrn_radiation_wavelength 0.71073
_diffrn_reflns_av_R_equivalents 0.0323
_diffrn_reflns_av_sigmaI/netI 0.0330
_diffrn_reflns_limit_h_max 12
_diffrn_reflns_limit_h_min -11
_diffrn_reflns_limit_k_max 15
_diffrn_reflns_limit_k_min -15
_diffrn_reflns_limit_l_max 17
_diffrn_reflns_limit_l_min -16
_diffrn_reflns_number 13137
_diffrn_reflns_theta_full 27.69
_diffrn_reflns_theta_max 27.69
_diffrn_reflns_theta_min 2.23
_exptl_absorpt_coefficient_mu 0.095
_exptl_absorpt_correction_T_max 0.994
_exptl_absorpt_correction_T_min 0.991
_exptl_absorpt_correction_type empirical
_exptl_absorpt_process_details 'SADABS, Sheldrick, 1996'
_exptl_crystal_colour colorless
_exptl_crystal_density_diffrn 1.410
_exptl_crystal_density_method 'not measured'
_exptl_crystal_description Needle
_exptl_crystal_F_000 632
_exptl_crystal_size_max 0.1
_exptl_crystal_size_mid 0.08
_exptl_crystal_size_min 0.06
_refine_diff_density_max 0.296
_refine_diff_density_min -0.215
_refine_diff_density_rms 0.047
_refine_ls_extinction_method none
_refine_ls_goodness_of_fit_ref 1.017
_refine_ls_hydrogen_treatment mixed
_refine_ls_matrix_type full
_refine_ls_number_parameters 209
_refine_ls_number_reflns 3318
_refine_ls_number_restraints 0
_refine_ls_restrained_S_all 1.017
_refine_ls_R_factor_all 0.0632
_refine_ls_R_factor_gt 0.0412
_refine_ls_shift/su_max 0.003
_refine_ls_shift/su_mean 0.000
_refine_ls_structure_factor_coef Fsqd
_refine_ls_weighting_details 'calc w=1/[\s^2^(Fo^2^)+(0.0523P)^2^+0.3918P] where P=(Fo^2^+2Fc^2^)/3'
_refine_ls_weighting_scheme calc
_refine_ls_wR_factor_gt 0.0978
_refine_ls_wR_factor_ref 0.1087
_reflns_number_gt 2468
_reflns_number_total 3347
_reflns_threshold_expression >2sigma(I)
_cod_data_source_file suppl_ncrs-2020-0133_suppl.cif
_cod_data_source_block ok
_cod_depositor_comments
;
The following automatic conversions were performed:

data item '_exptl_absorpt_correction_type' value 'EMPIRICAL' was
changed to 'empirical' in accordance with the built-in table derived
from the CIF Core dictionary named 'cif_core.dic' version 2.4.5 last
updated on 2014-11-21.

data item '_symmetry_cell_setting' value 'Monoclinic' was changed to
'monoclinic' in accordance with the built-in table derived from the
CIF Core dictionary named 'cif_core.dic' version 2.4.5 last updated
on 2014-11-21.

Automatic conversion script
Id: cif_fix_values 8738 2021-04-28 16:35:53Z antanas 
;
_cod_original_cell_volume 1428.3(5)
_cod_original_sg_symbol_H-M P2(1)/c
_cod_database_code 8105366

loop_
_symmetry_equiv_pos_as_xyz
'x, y, z'
'-x, y+1/2, -z+1/2'
'-x, -y, -z'
'x, -y-1/2, z-1/2'

loop_
_atom_site_label
_atom_site_type_symbol
_atom_site_fract_x
_atom_site_fract_y
_atom_site_fract_z
_atom_site_U_iso_or_equiv
_atom_site_adp_type
_atom_site_occupancy
_atom_site_symmetry_multiplicity
_atom_site_calc_flag
_atom_site_refinement_flags
_atom_site_disorder_assembly
_atom_site_disorder_group
B1 B 0.26248(17) 0.34954(13) 0.10402(13) 0.0157(3) Uani 1 1 d . . .
N1 N 0.39325(12) 0.42947(9) 0.15252(9) 0.0140(3) Uani 1 1 d . . .
O1 O 0.17603(11) 0.32183(8) 0.18445(8) 0.0185(2) Uani 1 1 d . . .
O2 O 0.18718(10) 0.41361(8) 0.02024(8) 0.0174(2) Uani 1 1 d . . .
O3 O 0.32106(10) 0.24341(8) 0.07481(8) 0.0171(2) Uani 1 1 d . . .
C1 C 0.44003(15) 0.24551(11) 0.02697(11) 0.0158(3) Uani 1 1 d . . .
C2 C 0.46325(16) 0.15561(12) -0.03683(12) 0.0198(3) Uani 1 1 d . . .
H2 H 0.3938 0.0966 -0.0483 0.024 Uiso 1 1 calc R . .
C3 C 0.58731(17) 0.15263(12) -0.08318(12) 0.0223(3) Uani 1 1 d . . .
H3 H 0.6029 0.0911 -0.1261 0.027 Uiso 1 1 calc R . .
C4 C 0.68976(16) 0.23893(12) -0.06770(12) 0.0211(3) Uani 1 1 d . . .
H4 H 0.7741 0.2366 -0.1006 0.025 Uiso 1 1 calc R . .
C5 C 0.66799(16) 0.32800(12) -0.00416(11) 0.0181(3) Uani 1 1 d . . .
H5 H 0.7376 0.3870 0.0060 0.022 Uiso 1 1 calc R . .
C6 C 0.54396(15) 0.33214(11) 0.04559(11) 0.0148(3) Uani 1 1 d . . .
C7 C 0.52473(15) 0.42296(11) 0.11846(11) 0.0149(3) Uani 1 1 d . . .
C8 C 0.63413(15) 0.50010(11) 0.15346(11) 0.0173(3) Uani 1 1 d . . .
H8 H 0.7269 0.4950 0.1315 0.021 Uiso 1 1 calc R . .
C9 C 0.60673(16) 0.58424(12) 0.22032(11) 0.0189(3) Uani 1 1 d . . .
H9 H 0.6794 0.6389 0.2426 0.023 Uiso 1 1 calc R . .
C10 C 0.47324(16) 0.58854(11) 0.25472(11) 0.0181(3) Uani 1 1 d . . .
H10 H 0.4549 0.6456 0.3015 0.022 Uiso 1 1 calc R . .
C11 C 0.36554(15) 0.50960(11) 0.22110(11) 0.0160(3) Uani 1 1 d . . .
C12 C 0.22369(15) 0.50471(12) 0.25807(11) 0.0173(3) Uani 1 1 d . . .
C13 C 0.17647(16) 0.59177(13) 0.31736(12) 0.0222(3) Uani 1 1 d . . .
H13 H 0.2335 0.6580 0.3291 0.027 Uiso 1 1 calc R . .
C14 C 0.04875(17) 0.58261(14) 0.35869(13) 0.0271(4) Uani 1 1 d . . .
H14 H 0.0178 0.6425 0.3978 0.033 Uiso 1 1 calc R . .
C15 C -0.03451(17) 0.48536(14) 0.34282(13) 0.0263(4) Uani 1 1 d . . .
H15 H -0.1212 0.4782 0.3726 0.032 Uiso 1 1 calc R . .
C16 C 0.00835(16) 0.39894(13) 0.28382(12) 0.0228(3) Uani 1 1 d . . .
H16 H -0.0493 0.3330 0.2729 0.027 Uiso 1 1 calc R . .
C17 C 0.13589(16) 0.40844(12) 0.24038(11) 0.0180(3) Uani 1 1 d . . .
C18 C 0.06866(17) 0.36017(13) -0.04342(13) 0.0282(4) Uani 1 1 d . . .
H18A H 0.1061 0.3000 -0.0829 0.042 Uiso 1 1 calc R . .
H18B H 0.0162 0.4149 -0.0914 0.042 Uiso 1 1 calc R . .
H18C H 0.0017 0.3287 0.0001 0.042 Uiso 1 1 calc R . .

loop_
_atom_site_aniso_label
_atom_site_aniso_U_11
_atom_site_aniso_U_22
_atom_site_aniso_U_33
_atom_site_aniso_U_23
_atom_site_aniso_U_13
_atom_site_aniso_U_12
B1 0.0160(8) 0.0132(7) 0.0177(8) -0.0009(6) 0.0018(6) -0.0032(6)
N1 0.0175(6) 0.0114(5) 0.0128(6) 0.0010(4) 0.0011(5) -0.0002(4)
O1 0.0210(5) 0.0156(5) 0.0202(6) -0.0005(4) 0.0069(4) -0.0024(4)
O2 0.0159(5) 0.0165(5) 0.0185(5) 0.0010(4) -0.0012(4) -0.0027(4)
O3 0.0173(5) 0.0131(5) 0.0213(5) -0.0007(4) 0.0042(4) -0.0018(4)
C1 0.0169(7) 0.0144(6) 0.0154(7) 0.0021(5) 0.0002(6) 0.0014(5)
C2 0.0215(8) 0.0150(7) 0.0219(8) -0.0027(6) 0.0000(6) -0.0016(5)
C3 0.0258(8) 0.0187(7) 0.0219(8) -0.0061(6) 0.0020(6) 0.0032(6)
C4 0.0199(8) 0.0241(7) 0.0200(8) -0.0004(6) 0.0052(6) 0.0030(6)
C5 0.0190(7) 0.0173(7) 0.0174(8) 0.0018(6) 0.0016(6) -0.0010(5)
C6 0.0170(7) 0.0123(6) 0.0141(7) 0.0009(5) -0.0010(6) 0.0011(5)
C7 0.0168(7) 0.0146(6) 0.0126(7) 0.0029(5) 0.0000(5) 0.0008(5)
C8 0.0176(7) 0.0178(7) 0.0162(7) 0.0010(6) 0.0014(6) -0.0016(5)
C9 0.0216(7) 0.0160(7) 0.0182(8) 0.0013(6) 0.0001(6) -0.0044(6)
C10 0.0232(8) 0.0140(6) 0.0162(7) -0.0029(5) 0.0005(6) 0.0000(5)
C11 0.0191(7) 0.0146(6) 0.0133(7) 0.0015(5) -0.0002(6) 0.0023(5)
C12 0.0182(7) 0.0186(7) 0.0146(7) 0.0014(6) 0.0006(6) 0.0020(6)
C13 0.0212(8) 0.0203(7) 0.0244(8) -0.0028(6) 0.0012(6) 0.0028(6)
C14 0.0264(8) 0.0290(8) 0.0264(9) -0.0053(7) 0.0058(7) 0.0081(7)
C15 0.0187(8) 0.0347(9) 0.0268(9) 0.0021(7) 0.0080(7) 0.0048(7)
C16 0.0204(8) 0.0251(8) 0.0229(8) 0.0023(6) 0.0039(6) -0.0014(6)
C17 0.0196(7) 0.0186(7) 0.0151(7) 0.0023(6) 0.0009(6) 0.0018(6)
C18 0.0235(8) 0.0263(8) 0.0306(9) 0.0011(7) -0.0086(7) -0.0056(6)

loop_
_atom_type_symbol
_atom_type_description
_atom_type_scat_dispersion_real
_atom_type_scat_dispersion_imag
_atom_type_scat_source
C C 0.0033 0.0016 'International Tables Vol C Tables 4.2.6.8 and 6.1.1.4'
H H 0.0000 0.0000 'International Tables Vol C Tables 4.2.6.8 and 6.1.1.4'
B B 0.0013 0.0007 'International Tables Vol C Tables 4.2.6.8 and 6.1.1.4'
N N 0.0061 0.0033 'International Tables Vol C Tables 4.2.6.8 and 6.1.1.4'
O O 0.0106 0.0060 'International Tables Vol C Tables 4.2.6.8 and 6.1.1.4'

loop_
_geom_angle_atom_site_label_1
_geom_angle_atom_site_label_2
_geom_angle_atom_site_label_3
_geom_angle
_geom_angle_site_symmetry_1
_geom_angle_site_symmetry_3
O2 B1 O3 115.10(12) . .
O2 B1 O1 114.79(12) . .
O3 B1 O1 105.19(11) . .
O2 B1 N1 103.41(10) . .
O3 B1 N1 109.64(11) . .
O1 B1 N1 108.59(11) . .
C7 N1 C11 121.74(12) . .
C7 N1 B1 119.82(11) . .
C11 N1 B1 118.19(11) . .
C17 O1 B1 116.47(11) . .
C18 O2 B1 116.57(11) . .
C1 O3 B1 118.10(11) . .
O3 C1 C2 118.44(12) . .
O3 C1 C6 121.25(12) . .
C2 C1 C6 120.18(13) . .
C3 C2 C1 119.94(13) . .
C2 C3 C4 120.74(13) . .
C5 C4 C3 119.69(13) . .
C4 C5 C6 120.77(13) . .
C5 C6 C1 118.65(13) . .
C5 C6 C7 121.07(12) . .
C1 C6 C7 120.25(12) . .
N1 C7 C8 119.70(12) . .
N1 C7 C6 117.34(12) . .
C8 C7 C6 122.95(13) . .
C9 C8 C7 119.52(13) . .
C10 C9 C8 119.78(13) . .
C9 C10 C11 120.32(13) . .
N1 C11 C10 118.90(13) . .
N1 C11 C12 117.34(12) . .
C10 C11 C12 123.73(13) . .
C17 C12 C13 118.24(13) . .
C17 C12 C11 120.09(12) . .
C13 C12 C11 121.55(13) . .
C14 C13 C12 121.15(14) . .
C13 C14 C15 119.77(14) . .
C16 C15 C14 120.33(14) . .
C15 C16 C17 120.18(14) . .
O1 C17 C16 118.76(13) . .
O1 C17 C12 120.90(12) . .
C16 C17 C12 120.29(13) . .

loop_
_geom_bond_atom_site_label_1
_geom_bond_atom_site_label_2
_geom_bond_distance
_geom_bond_site_symmetry_2
B1 O2 1.4246(19) .
B1 O3 1.4541(18) .
B1 O1 1.4574(18) .
B1 N1 1.5926(19) .
N1 C7 1.3633(17) .
N1 C11 1.3639(17) .
O1 C17 1.3530(17) .
O2 C18 1.4193(17) .
O3 C1 1.3507(16) .
C1 C2 1.3977(19) .
C1 C6 1.4079(18) .
C2 C3 1.382(2) .
C3 C4 1.394(2) .
C4 C5 1.385(2) .
C5 C6 1.4077(19) .
C6 C7 1.4736(19) .
C7 C8 1.3921(19) .
C8 C9 1.382(2) .
C9 C10 1.382(2) .
C10 C11 1.3921(19) .
C11 C12 1.4709(19) .
C12 C17 1.4064(19) .
C12 C13 1.408(2) .
C13 C14 1.380(2) .
C14 C15 1.392(2) .
C15 C16 1.384(2) .
C16 C17 1.394(2) .
